data_8107592
loop_
_publ_author_name
'Xi-Shi, Tai'
'Hong-Chang, Li'

_publ_section_title
;
 The crystal structure of [bis(2,2&#x2032;-bipyridine-6-carboxylato-\k 3
 N,N,O)magnesium(II)]dihydrate, C22H18N4O6Mg
;
_journal_issue 5
_journal_name_full 'Zeitschrift f\"ur Kristallographie - New Crystal Structures'
_journal_page_first 887
_journal_page_last 889
_journal_paper_doi 10.1515/ncrs-2023-0257
_journal_volume 238
_journal_year 2023
_chemical_formula_moiety 'C22 H14 Mg N4 O4, 2(H2 O)'
_chemical_formula_sum 'C22 H18 Mg N4 O6'
_chemical_formula_weight 458.71
_space_group_crystal_system orthorhombic
_space_group_IT_number 61
_space_group_name_Hall '-P 2ac 2ab'
_space_group_name_H-M_alt 'P b c a'
_atom_sites_solution_hydrogens mixed
_atom_sites_solution_primary direct
_cell_angle_alpha 90
_cell_angle_beta 90
_cell_angle_gamma 90
_cell_formula_units_Z 8
_cell_length_a 15.3055(2)
_cell_length_b 15.1214(2)
_cell_length_c 18.1048(2)
_cell_measurement_reflns_used 11847
_cell_measurement_temperature 296.72(10)
_cell_measurement_theta_max 77.2390
_cell_measurement_theta_min 2.9580
_cell_volume 4190.19(9)
_computing_cell_refinement 'CrysAlisPro 1.171.41.123a (Rigaku OD, 2022)'
_computing_data_collection 'CrysAlisPro 1.171.41.123a (Rigaku OD, 2022)'
_computing_data_reduction 'CrysAlisPro 1.171.41.123a (Rigaku OD, 2022)'
_computing_molecular_graphics 'Olex2 1.5-beta (Dolomanov et al., 2009)'
_computing_publication_material 'Olex2 1.5-beta (Dolomanov et al., 2009)'
_computing_structure_refinement 'SHELXL 2018/3 (Sheldrick, 2015)'
_computing_structure_solution 'SHELXS  (Sheldrick, 2008)'
_diffrn_ambient_environment air
_diffrn_ambient_temperature 296.72(10)
_diffrn_detector 'Hybrid Pixel Array Detector'
_diffrn_detector_area_resol_mean 10.0000
_diffrn_detector_type HyPix
_diffrn_measured_fraction_theta_full 0.999
_diffrn_measured_fraction_theta_max 0.960
_diffrn_measurement_details
;
List of Runs (angles in degrees, time in seconds):

  # Type    Start    End  Width  t~exp~   \w     \q     \k     \f   Frames
--------------------------------------------------------------------------
  1  \w     36.00  61.00   0.50    0.55    --  108.37 -57.00  90.00   50
  2  \w     41.00  66.00   0.50    0.55    --  108.37 -57.00   0.00   50
  3  \w     37.00  64.00   0.50    0.55    --  108.37 -57.00-180.00   54
  4  \w     37.00  63.00   0.50    0.55    --  108.37 -57.00-150.00   52
  5  \w     98.00 166.00   0.50    0.55    --  108.37  34.00 -31.00  136
  6  \w    101.00 177.00   0.50    0.55    --  108.37 125.00-180.00  152
  7  \w     38.00  92.00   0.50    0.55    --  108.37-117.00 -46.00  108
  8  \w    -70.00 -26.00   0.50    0.55    --  -91.75  90.00 148.00   88
  9  \w    -29.00  23.00   0.50    0.15    --  -48.32  34.00 -31.00  104
 10  \w     44.00  95.00   0.50    0.55    --  108.37 -99.00   0.00  102
 11  \w    -27.00  13.00   0.50    0.15    --  -48.32  19.00 120.00   80
 12  \w    -94.00 -36.00   0.50    0.15    --  -48.32 -34.00 170.00  116
 13  \w   -132.00 -86.00   0.50    0.55    --  -91.75 -99.00 120.00   92
 14  \w   -120.00 -95.00   0.50    0.15    --  -48.32-125.00 -90.00   50
;
_diffrn_measurement_device 'four-circle diffractometer'
_diffrn_measurement_device_type 'XtaLAB Synergy, Dualflex, HyPix'
_diffrn_measurement_method '\w scans'
_diffrn_orient_matrix_type 'CrysAlisPro convention (1999,Acta A55,543-557)'
_diffrn_orient_matrix_UB_11 -0.0995441000
_diffrn_orient_matrix_UB_12 -0.0152784000
_diffrn_orient_matrix_UB_13 0.0008068000
_diffrn_orient_matrix_UB_21 0.0053403000
_diffrn_orient_matrix_UB_22 -0.0416481000
_diffrn_orient_matrix_UB_23 -0.0775464000
_diffrn_orient_matrix_UB_31 0.0142202000
_diffrn_orient_matrix_UB_32 -0.0917266000
_diffrn_orient_matrix_UB_33 0.0349111000
_diffrn_radiation_monochromator mirror
_diffrn_radiation_probe x-ray
_diffrn_radiation_type 'Cu K\a'
_diffrn_radiation_wavelength 1.54184
_diffrn_reflns_av_R_equivalents 0.0314
_diffrn_reflns_av_unetI/netI 0.0284
_diffrn_reflns_Laue_measured_fraction_full 0.999
_diffrn_reflns_Laue_measured_fraction_max 0.960
_diffrn_reflns_limit_h_max 19
_diffrn_reflns_limit_h_min -16
_diffrn_reflns_limit_k_max 16
_diffrn_reflns_limit_k_min -18
_diffrn_reflns_limit_l_max 22
_diffrn_reflns_limit_l_min -22
_diffrn_reflns_number 16694
_diffrn_reflns_point_group_measured_fraction_full 0.999
_diffrn_reflns_point_group_measured_fraction_max 0.960
_diffrn_reflns_theta_full 67.684
_diffrn_reflns_theta_max 77.450
_diffrn_reflns_theta_min 4.782
_diffrn_source 'micro-focus sealed X-ray tube'
_diffrn_source_type 'PhotonJet (Cu) X-ray Source'
_exptl_absorpt_coefficient_mu 1.168
_exptl_absorpt_correction_T_max 1.00000
_exptl_absorpt_correction_T_min 0.62708
_exptl_absorpt_correction_type multi-scan
_exptl_absorpt_process_details
;
CrysAlisPro 1.171.41.123a (Rigaku Oxford Diffraction, 2022)
Empirical absorption correction using spherical harmonics,
implemented in SCALE3 ABSPACK scaling algorithm.
;
_exptl_crystal_colour colorless
_exptl_crystal_density_diffrn 1.454
_exptl_crystal_description block
_exptl_crystal_F_000 1904
_exptl_crystal_size_max 0.14
_exptl_crystal_size_mid 0.12
_exptl_crystal_size_min 0.09
_refine_diff_density_max 0.250
_refine_diff_density_min -0.207
_refine_diff_density_rms 0.042
_refine_ls_extinction_coef 0.00092(10)
_refine_ls_extinction_expression Fc^*^=kFc[1+0.001xFc^2^\l^3^/sin(2\q)]^-1/4^
_refine_ls_extinction_method 'SHELXL-2018/3 (Sheldrick 2018)'
_refine_ls_goodness_of_fit_ref 1.012
_refine_ls_hydrogen_treatment mixed
_refine_ls_matrix_type full
_refine_ls_number_parameters 311
_refine_ls_number_reflns 4272
_refine_ls_number_restraints 6
_refine_ls_restrained_S_all 1.011
_refine_ls_R_factor_all 0.0423
_refine_ls_R_factor_gt 0.0376
_refine_ls_shift/su_max 0.000
_refine_ls_shift/su_mean 0.000
_refine_ls_structure_factor_coef Fsqd
_refine_ls_weighting_details 'w=1/[\s^2^(Fo^2^)+(0.0585P)^2^+1.0126P] where P=(Fo^2^+2Fc^2^)/3'
_refine_ls_weighting_scheme calc
_refine_ls_wR_factor_gt 0.1032
_refine_ls_wR_factor_ref 0.1069
_reflns_Friedel_coverage 0.000
_reflns_Friedel_fraction_full .
_reflns_Friedel_fraction_max .
_reflns_number_gt 3742
_reflns_number_total 4272
_reflns_threshold_expression 'I > 2\s(I)'
_cod_data_source_file suppl_j_ncrs-2023-0257_suppl_001.cif
_cod_data_source_block 2
_cod_database_code 8107592
_chemical_oxdiff_formula 'C H N O Mg'
_shelx_space_group_comment
;
The symmetry employed for this shelxl refinement is uniquely defined
by the following loop, which should always be used as a source of
symmetry information in preference to the above space-group names.
They are only intended as comments.
;
_shelx_estimated_absorpt_t_max 0.902
_shelx_estimated_absorpt_t_min 0.854
_olex2_refinement_description
;
1. Fixed Uiso
 At 1.2 times of:
  All C(H) groups
 At 1.5 times of:
  All O(H,H) groups
2. Restrained distances
 O6-H6A = O6-H6B
 0.85 with sigma of 0.02
 O5-H5A = O5-H5B
 0.85 with sigma of 0.02
 H6A-H6B
 1.34 with sigma of 0.04
 H5A-H5B
 1.34 with sigma of 0.04
3.a Aromatic/amide H refined with riding coordinates:
 C1(H1), C2(H2), C3(H3), C4(H4), C7(H7), C8(H8), C9(H9), C12(H12), C13(H13),
 C14(H14), C15(H15), C18(H18), C19(H19), C20(H20)
;
_olex2_submission_special_instructions 'No special instructions were received'
_oxdiff_exptl_absorpt_empirical_details
;
Empirical correction (ABSPACK) includes:
- Absorption correction using spherical harmonics
- Frame scaling
;
_oxdiff_exptl_absorpt_empirical_full_max 1.433
_oxdiff_exptl_absorpt_empirical_full_min 0.657

loop_
_space_group_symop_operation_xyz
'x, y, z'
'-x+1/2, -y, z+1/2'
'-x, y+1/2, -z+1/2'
'x+1/2, -y+1/2, -z'
'-x, -y, -z'
'x-1/2, y, -z-1/2'
'x, -y-1/2, z-1/2'
'-x-1/2, y-1/2, z'

loop_
_atom_site_label
_atom_site_type_symbol
_atom_site_fract_x
_atom_site_fract_y
_atom_site_fract_z
_atom_site_U_iso_or_equiv
_atom_site_adp_type
_atom_site_occupancy
_atom_site_site_symmetry_order
_atom_site_calc_flag
_atom_site_refinement_flags_posn
_atom_site_refinement_flags_adp
_atom_site_refinement_flags_occupancy
_atom_site_disorder_assembly
_atom_site_disorder_group
Mg1 Mg 0.28416(3) 0.38106(3) 0.49473(2) 0.03698(14) Uani 1 1 d . . . . .
O1 O 0.40402(8) 0.39674(8) 0.29158(6) 0.0551(3) Uani 1 1 d . . . . .
O2 O 0.35416(7) 0.42922(7) 0.40456(6) 0.0455(3) Uani 1 1 d . . . . .
O3 O 0.38804(8) 0.32982(7) 0.55480(6) 0.0489(3) Uani 1 1 d . . . . .
O4 O 0.46983(9) 0.34259(8) 0.65648(7) 0.0591(3) Uani 1 1 d . . . . .
N1 N 0.18447(8) 0.28324(8) 0.53939(6) 0.0400(3) Uani 1 1 d . . . . .
N2 N 0.26228(8) 0.28611(7) 0.41205(6) 0.0352(3) Uani 1 1 d . . . . .
N3 N 0.17669(8) 0.48237(8) 0.48411(7) 0.0405(3) Uani 1 1 d . . . . .
N4 N 0.29476(8) 0.46623(7) 0.58643(6) 0.0352(3) Uani 1 1 d . . . . .
C1 C 0.14272(11) 0.28851(11) 0.60397(9) 0.0495(4) Uani 1 1 d . . . . .
H1 H 0.156303 0.334871 0.635706 0.059 Uiso 1 1 calc R U . . .
C2 C 0.08007(12) 0.22784(13) 0.62567(10) 0.0580(4) Uani 1 1 d . . . . .
H2 H 0.052588 0.233132 0.671272 0.070 Uiso 1 1 calc R U . . .
C3 C 0.05917(11) 0.15976(12) 0.57879(10) 0.0568(4) Uani 1 1 d . . . . .
H3 H 0.017147 0.118360 0.592230 0.068 Uiso 1 1 calc R U . . .
C4 C 0.10088(11) 0.15330(11) 0.51183(9) 0.0489(4) Uani 1 1 d . . . . .
H4 H 0.087410 0.107761 0.479230 0.059 Uiso 1 1 calc R U . . .
C5 C 0.16359(9) 0.21609(9) 0.49374(8) 0.0379(3) Uani 1 1 d . . . . .
C6 C 0.21102(9) 0.21520(9) 0.42234(8) 0.0374(3) Uani 1 1 d . . . . .
C7 C 0.20500(11) 0.15004(10) 0.36874(9) 0.0488(4) Uani 1 1 d . . . . .
H7 H 0.168970 0.101191 0.375529 0.059 Uiso 1 1 calc R U . . .
C8 C 0.25361(13) 0.15932(11) 0.30518(9) 0.0556(4) Uani 1 1 d . . . . .
H8 H 0.250163 0.116416 0.268487 0.067 Uiso 1 1 calc R U . . .
C9 C 0.30754(12) 0.23189(11) 0.29538(8) 0.0486(4) Uani 1 1 d . . . . .
H9 H 0.341619 0.237896 0.253148 0.058 Uiso 1 1 calc R U . . .
C10 C 0.30900(9) 0.29506(9) 0.35047(7) 0.0373(3) Uani 1 1 d . . . . .
C11 C 0.36065(10) 0.38110(9) 0.34784(8) 0.0399(3) Uani 1 1 d . . . . .
C12 C 0.11918(12) 0.48881(12) 0.42868(9) 0.0516(4) Uani 1 1 d . . . . .
H12 H 0.119303 0.445174 0.392482 0.062 Uiso 1 1 calc R U . . .
C13 C 0.05964(12) 0.55711(13) 0.42261(11) 0.0602(5) Uani 1 1 d . . . . .
H13 H 0.020828 0.559667 0.383148 0.072 Uiso 1 1 calc R U . . .
C14 C 0.05933(13) 0.62121(13) 0.47649(11) 0.0621(5) Uani 1 1 d . . . . .
H14 H 0.020506 0.668380 0.473463 0.075 Uiso 1 1 calc R U . . .
C15 C 0.11653(12) 0.61540(11) 0.53483(10) 0.0515(4) Uani 1 1 d . . . . .
H15 H 0.116394 0.657893 0.571961 0.062 Uiso 1 1 calc R U . . .
C16 C 0.17437(9) 0.54499(9) 0.53721(8) 0.0374(3) Uani 1 1 d . . . . .
C17 C 0.23909(9) 0.53349(8) 0.59724(8) 0.0358(3) Uani 1 1 d . . . . .
C18 C 0.24488(11) 0.58444(10) 0.66084(8) 0.0448(3) Uani 1 1 d . . . . .
H18 H 0.205092 0.629759 0.669487 0.054 Uiso 1 1 calc R U . . .
C19 C 0.31035(12) 0.56695(11) 0.71095(9) 0.0499(4) Uani 1 1 d . . . . .
H19 H 0.315892 0.601637 0.753109 0.060 Uiso 1 1 calc R U . . .
C20 C 0.36797(11) 0.49784(10) 0.69871(8) 0.0454(3) Uani 1 1 d . . . . .
H20 H 0.412541 0.485483 0.732059 0.054 Uiso 1 1 calc R U . . .
C21 C 0.35724(9) 0.44767(9) 0.63531(7) 0.0370(3) Uani 1 1 d . . . . .
C22 C 0.41073(10) 0.36663(9) 0.61438(8) 0.0411(3) Uani 1 1 d . . . . .
O5 O 0.53560(12) 0.16856(10) 0.68357(9) 0.0762(4) Uani 1 1 d D . . . .
H5A H 0.5167(19) 0.2190(14) 0.6672(15) 0.114 Uiso 1 1 d D U . . .
H5B H 0.4938(16) 0.1523(19) 0.7104(15) 0.114 Uiso 1 1 d D U . . .
O6 O 0.42572(10) 0.56899(9) 0.23104(7) 0.0635(3) Uani 1 1 d D . . . .
H6A H 0.4129(18) 0.5211(13) 0.2535(14) 0.095 Uiso 1 1 d D U . . .
H6B H 0.4519(17) 0.5990(15) 0.2641(12) 0.095 Uiso 1 1 d D U . . .

loop_
_atom_site_aniso_label
_atom_site_aniso_U_11
_atom_site_aniso_U_22
_atom_site_aniso_U_33
_atom_site_aniso_U_23
_atom_site_aniso_U_13
_atom_site_aniso_U_12
Mg1 0.0407(3) 0.0335(3) 0.0367(2) -0.00578(17) -0.00010(18) 0.00024(18)
O1 0.0576(7) 0.0623(7) 0.0455(6) 0.0105(5) 0.0107(5) -0.0050(6)
O2 0.0485(6) 0.0378(5) 0.0501(6) -0.0011(4) 0.0060(5) -0.0053(4)
O3 0.0500(6) 0.0413(5) 0.0555(6) -0.0099(5) -0.0079(5) 0.0094(5)
O4 0.0607(7) 0.0540(7) 0.0626(7) 0.0007(5) -0.0194(6) 0.0147(6)
N1 0.0410(6) 0.0407(6) 0.0382(6) 0.0023(5) 0.0031(5) 0.0017(5)
N2 0.0383(6) 0.0331(5) 0.0343(5) -0.0003(4) -0.0009(4) 0.0005(4)
N3 0.0415(7) 0.0400(6) 0.0400(6) -0.0008(5) -0.0020(5) 0.0011(5)
N4 0.0378(6) 0.0313(5) 0.0365(6) -0.0015(4) 0.0002(5) 0.0001(4)
C1 0.0524(9) 0.0547(9) 0.0415(8) 0.0037(7) 0.0059(7) 0.0065(7)
C2 0.0500(9) 0.0723(11) 0.0516(9) 0.0184(8) 0.0131(8) 0.0094(8)
C3 0.0392(8) 0.0630(10) 0.0680(11) 0.0237(9) 0.0051(8) -0.0024(7)
C4 0.0400(8) 0.0490(9) 0.0579(9) 0.0100(7) -0.0046(7) -0.0062(6)
C5 0.0344(7) 0.0368(7) 0.0425(7) 0.0051(5) -0.0032(5) 0.0000(5)
C6 0.0385(7) 0.0335(7) 0.0403(7) 0.0015(5) -0.0033(6) 0.0000(5)
C7 0.0543(9) 0.0392(8) 0.0529(9) -0.0077(7) -0.0031(7) -0.0054(7)
C8 0.0711(11) 0.0466(9) 0.0493(9) -0.0164(7) 0.0003(8) 0.0006(8)
C9 0.0573(9) 0.0505(9) 0.0378(7) -0.0049(6) 0.0047(7) 0.0050(7)
C10 0.0394(7) 0.0377(7) 0.0347(6) 0.0016(5) -0.0011(5) 0.0043(6)
C11 0.0380(7) 0.0416(7) 0.0400(7) 0.0061(6) 0.0006(6) 0.0028(6)
C12 0.0515(9) 0.0603(10) 0.0431(8) -0.0002(7) -0.0083(7) 0.0013(7)
C13 0.0506(10) 0.0724(11) 0.0576(10) 0.0133(9) -0.0111(8) 0.0067(9)
C14 0.0548(11) 0.0585(11) 0.0729(12) 0.0100(9) -0.0072(9) 0.0175(8)
C15 0.0512(9) 0.0426(8) 0.0606(9) -0.0024(7) -0.0025(8) 0.0096(7)
C16 0.0372(7) 0.0334(7) 0.0416(7) 0.0019(5) 0.0034(6) -0.0013(5)
C17 0.0366(7) 0.0315(6) 0.0392(7) -0.0010(5) 0.0050(5) -0.0010(5)
C18 0.0474(8) 0.0419(8) 0.0452(8) -0.0100(6) 0.0057(7) 0.0036(6)
C19 0.0576(10) 0.0530(9) 0.0391(7) -0.0126(7) 0.0016(7) -0.0012(7)
C20 0.0480(8) 0.0505(8) 0.0377(7) -0.0021(6) -0.0038(6) -0.0012(7)
C21 0.0390(7) 0.0363(7) 0.0358(6) 0.0026(5) 0.0006(5) -0.0028(5)
C22 0.0408(8) 0.0362(7) 0.0462(7) 0.0031(6) -0.0025(6) 0.0011(6)
O5 0.0879(11) 0.0673(9) 0.0734(9) 0.0046(7) 0.0075(8) 0.0225(8)
O6 0.0734(9) 0.0642(8) 0.0529(7) 0.0063(6) -0.0047(6) 0.0013(7)

loop_
_atom_type_symbol
_atom_type_description
_atom_type_scat_dispersion_real
_atom_type_scat_dispersion_imag
_atom_type_scat_source
C C 0.0181 0.0091 'International Tables Vol C Tables 4.2.6.8 and 6.1.1.4'
H H 0.0000 0.0000 'International Tables Vol C Tables 4.2.6.8 and 6.1.1.4'
Mg Mg 0.1719 0.1771 'International Tables Vol C Tables 4.2.6.8 and 6.1.1.4'
N N 0.0311 0.0180 'International Tables Vol C Tables 4.2.6.8 and 6.1.1.4'
O O 0.0492 0.0322 'International Tables Vol C Tables 4.2.6.8 and 6.1.1.4'

loop_
_geom_angle_atom_site_label_1
_geom_angle_atom_site_label_2
_geom_angle_atom_site_label_3
_geom_angle
_geom_angle_site_symmetry_1
_geom_angle_site_symmetry_3
O2 Mg1 N1 148.31(5) . .
O2 Mg1 N2 76.27(4) . .
O2 Mg1 N3 94.06(5) . .
O2 Mg1 N4 111.34(5) . .
O3 Mg1 O2 98.45(5) . .
O3 Mg1 N1 94.87(5) . .
O3 Mg1 N2 103.90(5) . .
O3 Mg1 N3 148.91(5) . .
O3 Mg1 N4 75.91(4) . .
N2 Mg1 N1 72.65(5) . .
N2 Mg1 N3 106.68(5) . .
N2 Mg1 N4 172.38(5) . .
N3 Mg1 N1 89.01(5) . .
N4 Mg1 N1 99.74(5) . .
N4 Mg1 N3 73.04(5) . .
C11 O2 Mg1 118.44(9) . .
C22 O3 Mg1 119.58(9) . .
C1 N1 Mg1 126.44(11) . .
C1 N1 C5 117.95(14) . .
C5 N1 Mg1 115.54(9) . .
C6 N2 Mg1 122.71(9) . .
C10 N2 Mg1 116.21(9) . .
C10 N2 C6 120.76(12) . .
C12 N3 Mg1 126.36(11) . .
C12 N3 C16 117.76(13) . .
C16 N3 Mg1 115.77(9) . .
C17 N4 Mg1 121.97(10) . .
C21 N4 Mg1 116.72(9) . .
C21 N4 C17 121.24(12) . .
N1 C1 H1 118.6 . .
N1 C1 C2 122.74(17) . .
C2 C1 H1 118.6 . .
C1 C2 H2 120.6 . .
C3 C2 C1 118.89(16) . .
C3 C2 H2 120.6 . .
C2 C3 H3 120.3 . .
C2 C3 C4 119.41(16) . .
C4 C3 H3 120.3 . .
C3 C4 H4 120.6 . .
C3 C4 C5 118.72(16) . .
C5 C4 H4 120.6 . .
N1 C5 C4 122.29(14) . .
N1 C5 C6 115.18(12) . .
C4 C5 C6 122.52(14) . .
N2 C6 C5 113.59(12) . .
N2 C6 C7 120.65(13) . .
C7 C6 C5 125.76(13) . .
C6 C7 H7 120.8 . .
C8 C7 C6 118.47(15) . .
C8 C7 H7 120.8 . .
C7 C8 H8 119.7 . .
C7 C8 C9 120.64(14) . .
C9 C8 H8 119.7 . .
C8 C9 H9 121.1 . .
C10 C9 C8 117.73(14) . .
C10 C9 H9 121.1 . .
N2 C10 C9 121.72(13) . .
N2 C10 C11 113.06(12) . .
C9 C10 C11 125.21(13) . .
O1 C11 O2 126.95(14) . .
O1 C11 C10 117.83(13) . .
O2 C11 C10 115.22(12) . .
N3 C12 H12 118.4 . .
N3 C12 C13 123.21(16) . .
C13 C12 H12 118.4 . .
C12 C13 H13 120.9 . .
C14 C13 C12 118.21(17) . .
C14 C13 H13 120.9 . .
C13 C14 H14 120.1 . .
C15 C14 C13 119.85(16) . .
C15 C14 H14 120.1 . .
C14 C15 H15 120.7 . .
C14 C15 C16 118.69(16) . .
C16 C15 H15 120.7 . .
N3 C16 C15 122.26(14) . .
N3 C16 C17 115.01(12) . .
C15 C16 C17 122.73(13) . .
N4 C17 C16 114.01(12) . .
N4 C17 C18 120.09(14) . .
C18 C17 C16 125.89(13) . .
C17 C18 H18 120.5 . .
C19 C18 C17 119.09(14) . .
C19 C18 H18 120.5 . .
C18 C19 H19 119.9 . .
C18 C19 C20 120.17(14) . .
C20 C19 H19 119.9 . .
C19 C20 H20 121.0 . .
C21 C20 C19 118.04(14) . .
C21 C20 H20 121.0 . .
N4 C21 C20 121.32(13) . .
N4 C21 C22 112.97(12) . .
C20 C21 C22 125.69(13) . .
O3 C22 C21 114.82(13) . .
O4 C22 O3 126.71(14) . .
O4 C22 C21 118.46(13) . .
H5A O5 H5B 102(2) . .
H6A O6 H6B 103(2) . .

loop_
_geom_bond_atom_site_label_1
_geom_bond_atom_site_label_2
_geom_bond_distance
_geom_bond_site_symmetry_2
Mg1 O2 2.0841(11) .
Mg1 O3 2.0763(12) .
Mg1 N1 2.2737(13) .
Mg1 N2 2.1010(12) .
Mg1 N3 2.2560(13) .
Mg1 N4 2.1074(12) .
O1 C11 1.2386(18) .
O2 C11 1.2624(18) .
O3 C22 1.2625(18) .
O4 C22 1.2375(18) .
N1 C1 1.3348(19) .
N1 C5 1.3477(19) .
N2 C6 1.3417(18) .
N2 C10 1.3315(18) .
N3 C12 1.338(2) .
N3 C16 1.3499(19) .
N4 C17 1.3411(18) .
N4 C21 1.3328(18) .
C1 H1 0.9300 .
C1 C2 1.384(3) .
C2 H2 0.9300 .
C2 C3 1.372(3) .
C3 H3 0.9300 .
C3 C4 1.374(3) .
C4 H4 0.9300 .
C4 C5 1.389(2) .
C5 C6 1.483(2) .
C6 C7 1.386(2) .
C7 H7 0.9300 .
C7 C8 1.377(2) .
C8 H8 0.9300 .
C8 C9 1.385(3) .
C9 H9 0.9300 .
C9 C10 1.381(2) .
C10 C11 1.523(2) .
C12 H12 0.9300 .
C12 C13 1.382(3) .
C13 H13 0.9300 .
C13 C14 1.375(3) .
C14 H14 0.9300 .
C14 C15 1.375(3) .
C15 H15 0.9300 .
C15 C16 1.385(2) .
C16 C17 1.481(2) .
C17 C18 1.3882(19) .
C18 H18 0.9300 .
C18 C19 1.377(2) .
C19 H19 0.9300 .
C19 C20 1.385(2) .
C20 H20 0.9300 .
C20 C21 1.386(2) .
C21 C22 1.522(2) .
O5 H5A 0.868(17) .
O5 H5B 0.840(17) .
O6 H6A 0.854(16) .
O6 H6B 0.851(16) .

loop_
_geom_torsion_atom_site_label_1
_geom_torsion_atom_site_label_2
_geom_torsion_atom_site_label_3
_geom_torsion_atom_site_label_4
_geom_torsion
_geom_torsion_site_symmetry_1
_geom_torsion_site_symmetry_2
_geom_torsion_site_symmetry_3
_geom_torsion_site_symmetry_4
Mg1 O2 C11 O1 -175.11(12) . . . .
Mg1 O2 C11 C10 4.85(16) . . . .
Mg1 O3 C22 O4 178.42(13) . . . .
Mg1 O3 C22 C21 -0.40(17) . . . .
Mg1 N1 C1 C2 177.21(12) . . . .
Mg1 N1 C5 C4 -177.08(11) . . . .
Mg1 N1 C5 C6 1.74(15) . . . .
Mg1 N2 C6 C5 6.86(16) . . . .
Mg1 N2 C6 C7 -173.89(11) . . . .
Mg1 N2 C10 C9 172.98(12) . . . .
Mg1 N2 C10 C11 -8.16(15) . . . .
Mg1 N3 C12 C13 -174.35(14) . . . .
Mg1 N3 C16 C15 174.81(12) . . . .
Mg1 N3 C16 C17 -4.22(15) . . . .
Mg1 N4 C17 C16 -3.56(16) . . . .
Mg1 N4 C17 C18 175.78(11) . . . .
Mg1 N4 C21 C20 -177.94(11) . . . .
Mg1 N4 C21 C22 0.48(15) . . . .
N1 C1 C2 C3 -0.6(3) . . . .
N1 C5 C6 N2 -5.26(18) . . . .
N1 C5 C6 C7 175.53(14) . . . .
N2 C6 C7 C8 0.8(2) . . . .
N2 C10 C11 O1 -177.75(13) . . . .
N2 C10 C11 O2 2.30(18) . . . .
N3 C12 C13 C14 -0.4(3) . . . .
N3 C16 C17 N4 5.02(17) . . . .
N3 C16 C17 C18 -174.27(14) . . . .
N4 C17 C18 C19 2.4(2) . . . .
N4 C21 C22 O3 -0.06(18) . . . .
N4 C21 C22 O4 -178.99(13) . . . .
C1 N1 C5 C4 0.0(2) . . . .
C1 N1 C5 C6 178.79(13) . . . .
C1 C2 C3 C4 0.2(3) . . . .
C2 C3 C4 C5 0.3(2) . . . .
C3 C4 C5 N1 -0.4(2) . . . .
C3 C4 C5 C6 -179.10(14) . . . .
C4 C5 C6 N2 173.55(13) . . . .
C4 C5 C6 C7 -5.7(2) . . . .
C5 N1 C1 C2 0.5(2) . . . .
C5 C6 C7 C8 179.93(15) . . . .
C6 N2 C10 C9 -0.7(2) . . . .
C6 N2 C10 C11 178.11(12) . . . .
C6 C7 C8 C9 0.3(3) . . . .
C7 C8 C9 C10 -1.6(3) . . . .
C8 C9 C10 N2 1.8(2) . . . .
C8 C9 C10 C11 -176.91(15) . . . .
C9 C10 C11 O1 1.1(2) . . . .
C9 C10 C11 O2 -178.90(14) . . . .
C10 N2 C6 C5 -179.83(12) . . . .
C10 N2 C6 C7 -0.6(2) . . . .
C12 N3 C16 C15 -1.5(2) . . . .
C12 N3 C16 C17 179.43(13) . . . .
C12 C13 C14 C15 -0.9(3) . . . .
C13 C14 C15 C16 0.9(3) . . . .
C14 C15 C16 N3 0.3(3) . . . .
C14 C15 C16 C17 179.30(16) . . . .
C15 C16 C17 N4 -174.00(14) . . . .
C15 C16 C17 C18 6.7(2) . . . .
C16 N3 C12 C13 1.6(2) . . . .
C16 C17 C18 C19 -178.36(14) . . . .
C17 N4 C21 C20 -0.9(2) . . . .
C17 N4 C21 C22 177.49(12) . . . .
C17 C18 C19 C20 -1.7(2) . . . .
C18 C19 C20 C21 -0.2(2) . . . .
C19 C20 C21 N4 1.6(2) . . . .
C19 C20 C21 C22 -176.66(14) . . . .
C20 C21 C22 O3 178.28(14) . . . .
C20 C21 C22 O4 -0.7(2) . . . .
C21 N4 C17 C16 179.59(12) . . . .
C21 N4 C17 C18 -1.1(2) . . . .
